data_8103099
loop_
_publ_author_name
'Wei-Qiu Kan'
'Jian-Fang Ma'

_publ_section_title
;
 Crystal structure of 1,1'-(1,4-butanediyl)bis(imidazolium) 1,4-butylene-
 diphosphonate --- 1,4-butylenediphosphonic acid --- water (1:1:2),
 [C10H16N4][C4H10O6P2] &#x00B7; C4H12O6P2 &#x00B7; 2H2O
;
_journal_issue 1
_journal_name_full 'Zeitschrift f\"ur Kristallographie - New Crystal Structures'
_journal_page_first 73
_journal_volume 226
_journal_year 2011
_chemical_formula_moiety 'C18 H42 N4 O14 P4'
_chemical_formula_sum 'C18 H42 N4 O14 P4'
_chemical_formula_weight 662.44
_chemical_melting_point ?
_chemical_name_systematic
;
1,1'-(1,4-butanediyl)bis(imidazole) 1,4-Butylenediphosphonate
;
_space_group_IT_number 2
_symmetry_cell_setting triclinic
_symmetry_space_group_name_Hall '-P 1'
_symmetry_space_group_name_H-M 'P -1'
_atom_sites_solution_hydrogens geom
_atom_sites_solution_primary direct
_atom_sites_solution_secondary difmap
_audit_creation_method SHELXL-97
_audit_update_record
;
2010-11-18 # Formatted by publCIF
;
_cell_angle_alpha 69.768(5)
_cell_angle_beta 75.004(5)
_cell_angle_gamma 88.638(5)
_cell_formula_units_Z 1
_cell_length_a 8.420(5)
_cell_length_b 9.005(5)
_cell_length_c 10.608(5)
_cell_measurement_reflns_used 3151
_cell_measurement_temperature 293(2)
_cell_measurement_theta_max 29.1575
_cell_measurement_theta_min 3.3222
_cell_volume 727.1(7)
_computing_cell_refinement 'CrysAlis '
_computing_data_collection 'CrysAlis [4]'
_computing_data_reduction 'CrysAlis '
_computing_structure_refinement 'SHELXL-97 (Sheldrick, 2008)'
_computing_structure_solution SHELXS-97
_diffrn_ambient_temperature 293(2)
_diffrn_detector_area_resol_mean 10.0
_diffrn_measured_fraction_theta_full 0.998
_diffrn_measured_fraction_theta_max 0.998
_diffrn_measurement_device_type 'Oxford Diffraction Gemini R Ultra'
_diffrn_measurement_method '\w scan'
_diffrn_radiation_monochromator graphite
_diffrn_radiation_source 'fine-focus sealed tube'
_diffrn_radiation_type MoK\a
_diffrn_radiation_wavelength 0.71069
_diffrn_reflns_av_R_equivalents 0.0240
_diffrn_reflns_av_sigmaI/netI 0.0416
_diffrn_reflns_limit_h_max 10
_diffrn_reflns_limit_h_min -10
_diffrn_reflns_limit_k_max 11
_diffrn_reflns_limit_k_min -11
_diffrn_reflns_limit_l_max 13
_diffrn_reflns_limit_l_min -10
_diffrn_reflns_number 5219
_diffrn_reflns_theta_full 26.37
_diffrn_reflns_theta_max 26.37
_diffrn_reflns_theta_min 3.33
_exptl_absorpt_coefficient_mu 0.331
_exptl_absorpt_correction_T_max 1.00000
_exptl_absorpt_correction_T_min 0.93869
_exptl_absorpt_correction_type multi-scan
_exptl_absorpt_process_details
;
Oxford Diffraction: CrysAlis [4].
;
_exptl_crystal_colour colourless
_exptl_crystal_density_diffrn 1.513
_exptl_crystal_density_method 'not measured'
_exptl_crystal_description block
_exptl_crystal_F_000 350
_exptl_crystal_size_max 0.21
_exptl_crystal_size_mid 0.19
_exptl_crystal_size_min 0.16
_refine_diff_density_max 0.558
_refine_diff_density_min -0.520
_refine_diff_density_rms 0.072
_refine_ls_extinction_coef 0.158(9)
_refine_ls_extinction_expression Fc^*^=kFc[1+0.001xFc^2^\l^3^/sin(2\q)]^-1/4^
_refine_ls_extinction_method SHELXL
_refine_ls_goodness_of_fit_ref 1.032
_refine_ls_hydrogen_treatment constr
_refine_ls_matrix_type full
_refine_ls_number_parameters 182
_refine_ls_number_reflns 2975
_refine_ls_number_restraints 3
_refine_ls_restrained_S_all 1.036
_refine_ls_R_factor_all 0.0504
_refine_ls_R_factor_gt 0.0410
_refine_ls_shift/su_max 0.000
_refine_ls_shift/su_mean 0.000
_refine_ls_structure_factor_coef Fsqd
_refine_ls_weighting_details 'calc w=1/[\s^2^(Fo^2^)+(0.0712P)^2^+0.0000P] where P=(Fo^2^+2Fc^2^)/3'
_refine_ls_weighting_scheme calc
_refine_ls_wR_factor_gt 0.1100
_refine_ls_wR_factor_ref 0.1136
_reflns_number_gt 2361
_reflns_number_total 2975
_reflns_threshold_expression >2\s(I)
_cod_data_source_file 1267-3296.cff
_cod_data_source_block a
_cod_depositor_comments
;
The following automatic conversions were performed:

'_chemical_melting_point' value 'not measured' was changed to '?' -
the value is undefined or not given.

Automatic conversion script
Id: cif_fix_values 1715 2011-07-08 13:25:40Z adriana 
;
_cod_original_sg_symbol_H-M p-1
_cod_database_code 8103099

loop_
_symmetry_equiv_pos_as_xyz
'x, y, z'
'-x, -y, -z'

loop_
_atom_site_label
_atom_site_type_symbol
_atom_site_fract_x
_atom_site_fract_y
_atom_site_fract_z
_atom_site_U_iso_or_equiv
_atom_site_adp_type
_atom_site_occupancy
_atom_site_symmetry_multiplicity
_atom_site_calc_flag
_atom_site_refinement_flags
P1 P -0.30465(6) -0.07469(6) 0.85666(6) 0.02369(19) Uani 1 1 d .
P2 P 0.25784(6) 0.54198(6) 0.19547(5) 0.02357(19) Uani 1 1 d .
C1 C 0.7902(3) 0.1381(3) 0.4334(3) 0.0361(6) Uani 1 1 d .
H1 H 0.8654 0.1441 0.4824 0.043 Uiso 1 1 calc R
C2 C 0.6463(3) 0.0524(3) 0.3252(2) 0.0360(5) Uani 1 1 d .
H2 H 0.6060 -0.0123 0.2869 0.043 Uiso 1 1 calc R
C3 C 0.5980(3) 0.1954(3) 0.3228(2) 0.0347(5) Uani 1 1 d .
H3 H 0.5177 0.2490 0.2825 0.042 Uiso 1 1 calc R
C4 C 0.6770(3) 0.4023(3) 0.4109(3) 0.0409(6) Uani 1 1 d .
H4A H 0.6974 0.4866 0.3206 0.049 Uiso 1 1 calc R
H4B H 0.7612 0.4157 0.4543 0.049 Uiso 1 1 calc R
C5 C 0.5102(3) 0.4160(3) 0.5001(3) 0.0344(5) Uani 1 1 d .
H5A H 0.4971 0.3437 0.5949 0.041 Uiso 1 1 calc R
H5B H 0.4250 0.3858 0.4653 0.041 Uiso 1 1 calc R
C6 C -0.0327(2) -0.0051(3) 0.9413(2) 0.0299(5) Uani 1 1 d .
H6A H 0.0316 -0.0764 0.9010 0.036 Uiso 1 1 calc R
H6B H -0.0180 0.0990 0.8690 0.036 Uiso 1 1 calc R
C7 C -0.2135(3) -0.0634(3) 0.9883(2) 0.0305(5) Uani 1 1 d .
H7A H -0.2757 0.0062 1.0319 0.037 Uiso 1 1 calc R
H7B H -0.2261 -0.1682 1.0594 0.037 Uiso 1 1 calc R
C8 C 0.0190(3) 0.5011(3) 0.0663(2) 0.0319(5) Uani 1 1 d .
H8A H -0.0517 0.5724 0.1017 0.038 Uiso 1 1 calc R
H8B H -0.0058 0.3956 0.1365 0.038 Uiso 1 1 calc R
C9 C 0.1985(3) 0.5540(3) 0.0417(2) 0.0302(5) Uani 1 1 d .
H9A H 0.2194 0.6630 -0.0224 0.036 Uiso 1 1 calc R
H9B H 0.2683 0.4893 -0.0031 0.036 Uiso 1 1 calc R
N1 N 0.7661(2) 0.0191(2) 0.3943(2) 0.0349(5) Uani 1 1 d .
H1A H 0.8177 -0.0662 0.4098 0.042 Uiso 1 1 calc R
N2 N 0.6892(2) 0.2485(2) 0.3912(2) 0.0315(4) Uani 1 1 d .
O1 O -0.45805(17) -0.18118(18) 0.91823(16) 0.0340(4) Uani 1 1 d .
O2 O -0.3414(2) 0.09408(17) 0.77285(17) 0.0370(4) Uani 1 1 d .
H2A H -0.2559 0.1518 0.7394 0.055 Uiso 1 1 calc R
O3 O -0.17232(18) -0.13137(18) 0.75392(17) 0.0367(4) Uani 1 1 d .
H3A H -0.0897 -0.0698 0.7220 0.055 Uiso 1 1 calc R
O4 O 0.17450(18) 0.66199(16) 0.25549(17) 0.0347(4) Uani 1 1 d .
O5 O 0.2236(2) 0.37474(16) 0.29795(15) 0.0334(4) Uani 1 1 d .
O6 O 0.44938(17) 0.58021(18) 0.14730(16) 0.0334(4) Uani 1 1 d .
H6 H 0.4713 0.6711 0.0910 0.050 Uiso 1 1 calc R
O1W O 0.0778(2) 0.2510(2) 0.56934(19) 0.0579(6) Uani 1 1 d D
H1WA H 0.1218 0.3250 0.4859 0.087 Uiso 1 1 d RD
H1WB H 0.0113 0.2973 0.6192 0.087 Uiso 1 1 d RD

loop_
_atom_site_aniso_label
_atom_site_aniso_U_11
_atom_site_aniso_U_22
_atom_site_aniso_U_33
_atom_site_aniso_U_23
_atom_site_aniso_U_13
_atom_site_aniso_U_12
P1 0.0227(3) 0.0246(3) 0.0273(3) -0.0116(2) -0.0091(2) 0.0005(2)
P2 0.0259(3) 0.0209(3) 0.0236(3) -0.0083(2) -0.0056(2) 0.0023(2)
C1 0.0296(12) 0.0480(14) 0.0392(13) -0.0226(12) -0.0145(10) 0.0139(10)
C2 0.0375(13) 0.0423(13) 0.0341(13) -0.0199(11) -0.0106(10) 0.0052(10)
C3 0.0326(12) 0.0435(13) 0.0344(13) -0.0180(11) -0.0147(10) 0.0102(10)
C4 0.0339(13) 0.0392(13) 0.0560(16) -0.0273(13) -0.0082(11) 0.0048(10)
C5 0.0355(13) 0.0341(12) 0.0373(13) -0.0169(11) -0.0101(10) 0.0058(10)
C6 0.0265(11) 0.0391(12) 0.0260(11) -0.0114(10) -0.0103(9) 0.0018(9)
C7 0.0282(11) 0.0388(12) 0.0285(11) -0.0137(10) -0.0117(9) 0.0027(9)
C8 0.0275(11) 0.0402(13) 0.0270(12) -0.0094(10) -0.0090(9) 0.0022(10)
C9 0.0270(11) 0.0350(12) 0.0245(11) -0.0064(10) -0.0055(9) 0.0026(9)
N1 0.0357(10) 0.0363(11) 0.0353(11) -0.0154(9) -0.0111(8) 0.0137(8)
N2 0.0284(9) 0.0361(10) 0.0348(11) -0.0181(9) -0.0092(8) 0.0074(8)
O1 0.0284(8) 0.0392(9) 0.0347(9) -0.0126(8) -0.0086(7) -0.0058(7)
O2 0.0437(9) 0.0262(8) 0.0484(10) -0.0123(8) -0.0259(8) 0.0032(7)
O3 0.0288(8) 0.0385(9) 0.0453(10) -0.0247(8) 0.0001(7) -0.0049(7)
O4 0.0340(8) 0.0266(8) 0.0437(10) -0.0179(7) -0.0030(7) 0.0035(6)
O5 0.0517(10) 0.0231(8) 0.0260(8) -0.0096(7) -0.0104(7) 0.0017(7)
O6 0.0265(8) 0.0357(9) 0.0373(9) -0.0104(7) -0.0106(7) 0.0042(6)
O1W 0.0663(12) 0.0439(11) 0.0380(10) -0.0031(9) 0.0115(9) 0.0251(9)

loop_
_atom_type_symbol
_atom_type_description
_atom_type_scat_dispersion_real
_atom_type_scat_dispersion_imag
_atom_type_scat_source
C C 0.0033 0.0016 'International Tables Vol C Tables 4.2.6.8 and 6.1.1.4'
H H 0.0000 0.0000 'International Tables Vol C Tables 4.2.6.8 and 6.1.1.4'
N N 0.0061 0.0033 'International Tables Vol C Tables 4.2.6.8 and 6.1.1.4'
O O 0.0106 0.0060 'International Tables Vol C Tables 4.2.6.8 and 6.1.1.4'
P P 0.1023 0.0942 'International Tables Vol C Tables 4.2.6.8 and 6.1.1.4'

loop_
_geom_angle_atom_site_label_1
_geom_angle_atom_site_label_2
_geom_angle_atom_site_label_3
_geom_angle
_geom_angle_site_symmetry_1
_geom_angle_site_symmetry_3
O1 P1 O2 110.31(9) . .
O1 P1 O3 112.20(9) . .
O2 P1 O3 106.76(10) . .
O1 P1 C7 111.51(10) . .
O2 P1 C7 108.64(10) . .
O3 P1 C7 107.22(10) . .
O5 P2 O4 113.00(10) . .
O5 P2 O6 107.57(9) . .
O4 P2 O6 109.93(9) . .
O5 P2 C9 109.58(10) . .
O4 P2 C9 110.73(10) . .
O6 P2 C9 105.72(10) . .
N1 C1 N2 108.5(2) . .
N1 C1 H1 125.7 . .
N2 C1 H1 125.7 . .
C3 C2 N1 107.1(2) . .
C3 C2 H2 126.5 . .
N1 C2 H2 126.5 . .
C2 C3 N2 107.19(19) . .
C2 C3 H3 126.4 . .
N2 C3 H3 126.4 . .
N2 C4 C5 112.0(2) . .
N2 C4 H4A 109.2 . .
C5 C4 H4A 109.2 . .
N2 C4 H4B 109.2 . .
C5 C4 H4B 109.2 . .
H4A C4 H4B 107.9 . .
C4 C5 C5 111.3(2) . 2_666
C4 C5 H5A 109.4 . .
C5 C5 H5A 109.4 2_666 .
C4 C5 H5B 109.4 . .
C5 C5 H5B 109.4 2_666 .
H5A C5 H5B 108.0 . .
C6 C6 C7 113.1(2) 2_557 .
C6 C6 H6A 109.0 2_557 .
C7 C6 H6A 109.0 . .
C6 C6 H6B 109.0 2_557 .
C7 C6 H6B 109.0 . .
H6A C6 H6B 107.8 . .
C6 C7 P1 116.77(16) . .
C6 C7 H7A 108.1 . .
P1 C7 H7A 108.1 . .
C6 C7 H7B 108.1 . .
P1 C7 H7B 108.1 . .
H7A C7 H7B 107.3 . .
C9 C8 C8 112.4(2) . 2_565
C9 C8 H8A 109.1 . .
C8 C8 H8A 109.1 2_565 .
C9 C8 H8B 109.1 . .
C8 C8 H8B 109.1 2_565 .
H8A C8 H8B 107.8 . .
C8 C9 P2 115.16(15) . .
C8 C9 H9A 108.5 . .
P2 C9 H9A 108.5 . .
C8 C9 H9B 108.5 . .
P2 C9 H9B 108.5 . .
H9A C9 H9B 107.5 . .
C1 N1 C2 109.15(18) . .
C1 N1 H1A 125.4 . .
C2 N1 H1A 125.4 . .
C1 N2 C3 108.10(19) . .
C1 N2 C4 126.69(19) . .
C3 N2 C4 125.20(18) . .
P1 O2 H2A 109.5 . .
P1 O3 H3A 109.5 . .
P2 O6 H6 109.5 . .
H1WA O1W H1WB 107.2 . .

loop_
_geom_bond_atom_site_label_1
_geom_bond_atom_site_label_2
_geom_bond_distance
_geom_bond_site_symmetry_2
P1 O1 1.4845(16) .
P1 O2 1.5431(16) .
P1 O3 1.5553(16) .
P1 C7 1.791(2) .
P2 O5 1.5030(16) .
P2 O4 1.5080(15) .
P2 O6 1.5681(17) .
P2 C9 1.794(2) .
C1 N1 1.312(3) .
C1 N2 1.327(3) .
C1 H1 0.9300 .
C2 C3 1.335(3) .
C2 N1 1.364(3) .
C2 H2 0.9300 .
C3 N2 1.375(3) .
C3 H3 0.9300 .
C4 N2 1.468(3) .
C4 C5 1.506(3) .
C4 H4A 0.9700 .
C4 H4B 0.9700 .
C5 C5 1.517(4) 2_666
C5 H5A 0.9700 .
C5 H5B 0.9700 .
C6 C6 1.516(4) 2_557
C6 C7 1.519(3) .
C6 H6A 0.9700 .
C6 H6B 0.9700 .
C7 H7A 0.9700 .
C7 H7B 0.9700 .
C8 C9 1.525(3) .
C8 C8 1.526(4) 2_565
C8 H8A 0.9700 .
C8 H8B 0.9700 .
C9 H9A 0.9700 .
C9 H9B 0.9700 .
N1 H1A 0.8600 .
O2 H2A 0.8200 .
O3 H3A 0.8200 .
O6 H6 0.8200 .
O1W H1WA 0.8937 .
O1W H1WB 0.8691 .

loop_
_geom_hbond_atom_site_label_D
_geom_hbond_atom_site_label_H
_geom_hbond_atom_site_label_A
_geom_hbond_distance_DH
_geom_hbond_distance_HA
_geom_hbond_distance_DA
_geom_hbond_angle_DHA
_geom_hbond_site_symmetry_A
N1 H1A O1W 0.86 1.84 2.694(3) 175.1 2_656
O2 H2A O4 0.82 1.85 2.522(2) 138.4 2_566
O3 H3A N1 0.82 2.66 3.387(3) 148.4 2_656
O6 H6 O1 0.82 1.81 2.572(2) 154.4 1_664
O1W H1WA O5 0.89 1.85 2.656(3) 148.7 .
O1W H1WB O4 0.87 1.89 2.732(2) 161.9 2_566

loop_
_geom_torsion_atom_site_label_1
_geom_torsion_atom_site_label_2
_geom_torsion_atom_site_label_3
_geom_torsion_atom_site_label_4
_geom_torsion
_geom_torsion_site_symmetry_1
_geom_torsion_site_symmetry_4
N1 C2 C3 N2 -0.1(3) . .
N2 C4 C5 C5 -170.6(2) . 2_666
C6 C6 C7 P1 178.3(2) 2_557 .
O1 P1 C7 C6 160.59(15) . .
O2 P1 C7 C6 -77.63(19) . .
O3 P1 C7 C6 37.41(19) . .
C8 C8 C9 P2 -174.4(2) 2_565 .
O5 P2 C9 C8 57.13(19) . .
O4 P2 C9 C8 -68.19(19) . .
O6 P2 C9 C8 172.78(15) . .
N2 C1 N1 C2 -0.1(3) . .
C3 C2 N1 C1 0.1(3) . .
N1 C1 N2 C3 0.0(3) . .
N1 C1 N2 C4 -178.9(2) . .
C2 C3 N2 C1 0.0(3) . .
C2 C3 N2 C4 179.0(2) . .
C5 C4 N2 C1 -116.9(3) . .
C5 C4 N2 C3 64.3(3) . .
